data_7114088
loop_
_publ_author_name
'Barclay, Tosha M.'
'McAuley, Alex'
'Subramanian, S.'

_publ_section_title
;
 Synthesis and structure of a new macrotricyclic ligand that encapsulates
 lithium and transition metal ions
;
_journal_issue 2
_journal_name_full 'Chemical Communications'
_journal_page_first 170
_journal_paper_doi 10.1039/b109793h
_journal_year 2002
_chemical_formula_sum 'C18 H38 Cl2 N4 O8 S2'
_chemical_formula_weight 573.54
_chemical_name_systematic
; 
? 
;
_space_group_IT_number 14
_symmetry_space_group_name_Hall '-P 2ybc'
_symmetry_space_group_name_H-M 'P 1 21/c 1'
_atom_sites_solution_hydrogens geom
_atom_sites_solution_primary direct
_atom_sites_solution_secondary difmap
_audit_creation_method SHELXL-97
_cell_angle_alpha 90.00
_cell_angle_beta 97.364(6)
_cell_angle_gamma 90.00
_cell_formula_units_Z 2
_cell_length_a 7.408(2)
_cell_length_b 16.534(5)
_cell_length_c 10.412(3)
_cell_measurement_temperature 293(2)
_cell_volume 1264.8(6)
_computing_structure_refinement 'SHELXL-97 (Sheldrick, 1997)'
_computing_structure_solution 'SHELXS-97 (Sheldrick, 1990)'
_diffrn_ambient_temperature 293(2)
_diffrn_measured_fraction_theta_full 0.989
_diffrn_measured_fraction_theta_max 0.989
_diffrn_radiation_monochromator graphite
_diffrn_radiation_source 'fine-focus sealed tube'
_diffrn_radiation_type MoK\a
_diffrn_radiation_wavelength 0.71073
_diffrn_reflns_av_R_equivalents 0.0488
_diffrn_reflns_av_sigmaI/netI 0.0721
_diffrn_reflns_limit_h_max 8
_diffrn_reflns_limit_h_min -8
_diffrn_reflns_limit_k_max 19
_diffrn_reflns_limit_k_min -19
_diffrn_reflns_limit_l_max 12
_diffrn_reflns_limit_l_min -7
_diffrn_reflns_number 6459
_diffrn_reflns_theta_full 25.08
_diffrn_reflns_theta_max 25.08
_diffrn_reflns_theta_min 2.33
_exptl_absorpt_coefficient_mu 0.473
_exptl_crystal_density_diffrn 1.506
_exptl_crystal_density_method 'not measured'
_exptl_crystal_F_000 608
_refine_diff_density_max 0.303
_refine_diff_density_min -0.275
_refine_diff_density_rms 0.060
_refine_ls_extinction_method none
_refine_ls_goodness_of_fit_ref 0.958
_refine_ls_hydrogen_treatment mixed
_refine_ls_matrix_type full
_refine_ls_number_parameters 154
_refine_ls_number_reflns 2230
_refine_ls_number_restraints 0
_refine_ls_restrained_S_all 0.958
_refine_ls_R_factor_all 0.0999
_refine_ls_R_factor_gt 0.0479
_refine_ls_shift/su_max 0.000
_refine_ls_shift/su_mean 0.000
_refine_ls_structure_factor_coef Fsqd
_refine_ls_weighting_details 'calc w=1/[\s^2^(Fo^2^)+(0.0680P)^2^+0.0000P] where P=(Fo^2^+2Fc^2^)/3'
_refine_ls_weighting_scheme calc
_refine_ls_wR_factor_gt 0.1138
_refine_ls_wR_factor_ref 0.1323
_reflns_number_gt 1284
_reflns_number_total 2230
_reflns_threshold_expression >2sigma(I)
_cod_data_source_file b109793h.txt
_cod_data_source_block for_[H2L3](ClO4)2
_cod_original_cell_volume 1264.8(7)
_cod_database_code 7114088

loop_
_symmetry_equiv_pos_as_xyz
'x, y, z'
'-x, y+1/2, -z+1/2'
'-x, -y, -z'
'x, -y-1/2, z-1/2'

loop_
_atom_site_label
_atom_site_type_symbol
_atom_site_fract_x
_atom_site_fract_y
_atom_site_fract_z
_atom_site_U_iso_or_equiv
_atom_site_adp_type
_atom_site_occupancy
_atom_site_symmetry_multiplicity
_atom_site_calc_flag
_atom_site_refinement_flags
S1 S 0.36270(13) 0.43619(6) 0.39905(10) 0.0453(3) Uani 1 1 d .
Cl1 Cl 0.61354(13) 0.35911(6) 0.91173(10) 0.0483(3) Uani 1 1 d .
O1 O 0.5880(5) 0.43178(18) 0.8407(4) 0.0949(12) Uani 1 1 d .
O2 O 0.8008(4) 0.3497(2) 0.9593(3) 0.0915(12) Uani 1 1 d .
O3 O 0.5601(5) 0.29442(18) 0.8275(3) 0.0845(11) Uani 1 1 d .
O4 O 0.5093(7) 0.3574(3) 1.0128(4) 0.1358(17) Uani 1 1 d .
N1 N -0.0411(4) 0.43806(18) 0.2864(3) 0.0435(8) Uani 1 1 d .
HN1 H 0.0232 0.4561 0.3613 0.052 Uiso 1 1 calc R
N2 N 0.0217(4) 0.37757(17) 0.5435(3) 0.0400(8) Uani 1 1 d .
C1 C 0.0927(5) 0.4294(3) 0.1897(4) 0.0574(12) Uani 1 1 d .
H1A H 0.1220 0.4825 0.1585 0.069 Uiso 1 1 calc R
H1B H 0.0376 0.3981 0.1162 0.069 Uiso 1 1 calc R
C2 C 0.2665(5) 0.3879(3) 0.2494(4) 0.0604(13) Uani 1 1 d .
H2A H 0.3549 0.3892 0.1883 0.072 Uiso 1 1 calc R
H2B H 0.2406 0.3317 0.2664 0.072 Uiso 1 1 calc R
C3 C 0.3566(5) 0.3583(2) 0.5198(4) 0.0530(11) Uani 1 1 d .
H3A H 0.4385 0.3154 0.5008 0.064 Uiso 1 1 calc R
H3B H 0.4049 0.3810 0.6031 0.064 Uiso 1 1 calc R
C4 C 0.1720(5) 0.3202(2) 0.5335(5) 0.0565(12) Uani 1 1 d .
H4A H 0.1379 0.2854 0.4594 0.068 Uiso 1 1 calc R
H4B H 0.1857 0.2862 0.6101 0.068 Uiso 1 1 calc R
C5 C -0.1461(5) 0.3553(2) 0.4593(4) 0.0533(11) Uani 1 1 d .
H5A H -0.2433 0.3916 0.4762 0.064 Uiso 1 1 calc R
H5B H -0.1812 0.3009 0.4804 0.064 Uiso 1 1 calc R
C6 C -0.1241(6) 0.3592(3) 0.3175(4) 0.0584(12) Uani 1 1 d .
H6A H -0.0470 0.3151 0.2959 0.070 Uiso 1 1 calc R
H6B H -0.2420 0.3532 0.2659 0.070 Uiso 1 1 calc R
C7 C -0.1894(5) 0.4992(3) 0.2489(4) 0.0531(11) Uani 1 1 d .
H7A H -0.2662 0.5022 0.3175 0.064 Uiso 1 1 calc R
H7B H -0.2643 0.4803 0.1714 0.064 Uiso 1 1 calc R
C8 C -0.1219(6) 0.5834(3) 0.2237(4) 0.0589(12) Uani 1 1 d .
H8A H -0.0762 0.5830 0.1405 0.071 Uiso 1 1 calc R
H8B H -0.2251 0.6199 0.2165 0.071 Uiso 1 1 calc R
C9 C -0.0248(5) 0.3824(2) 0.6771(4) 0.0512(11) Uani 1 1 d .
H9A H -0.0548 0.3284 0.7043 0.061 Uiso 1 1 calc R
H9B H -0.1332 0.4154 0.6764 0.061 Uiso 1 1 calc R

loop_
_atom_site_aniso_label
_atom_site_aniso_U_11
_atom_site_aniso_U_22
_atom_site_aniso_U_33
_atom_site_aniso_U_23
_atom_site_aniso_U_13
_atom_site_aniso_U_12
S1 0.0316(5) 0.0588(7) 0.0454(6) -0.0066(5) 0.0047(4) -0.0023(5)
Cl1 0.0455(6) 0.0536(6) 0.0454(6) 0.0017(5) 0.0045(5) -0.0003(5)
O1 0.072(2) 0.064(2) 0.148(4) 0.039(2) 0.009(2) 0.0050(17)
O2 0.057(2) 0.101(3) 0.105(3) 0.007(2) -0.033(2) -0.0039(19)
O3 0.091(3) 0.077(2) 0.076(2) -0.022(2) -0.0255(19) 0.0009(19)
O4 0.155(4) 0.182(5) 0.088(3) -0.009(3) 0.083(3) -0.021(3)
N1 0.0338(17) 0.063(2) 0.0335(18) -0.0141(16) 0.0024(14) -0.0101(16)
N2 0.0333(17) 0.0334(17) 0.054(2) 0.0043(16) 0.0088(15) 0.0013(14)
C1 0.040(2) 0.093(3) 0.039(2) -0.024(2) 0.0069(19) -0.006(2)
C2 0.042(2) 0.083(3) 0.058(3) -0.030(3) 0.016(2) -0.004(2)
C3 0.034(2) 0.056(3) 0.070(3) 0.006(2) 0.011(2) 0.015(2)
C4 0.050(3) 0.044(2) 0.077(3) 0.009(2) 0.013(2) 0.008(2)
C5 0.039(2) 0.048(2) 0.073(3) 0.002(2) 0.006(2) -0.011(2)
C6 0.042(2) 0.055(3) 0.078(3) -0.019(3) 0.005(2) -0.012(2)
C7 0.033(2) 0.080(3) 0.044(2) -0.003(2) -0.0042(18) 0.001(2)
C8 0.042(3) 0.083(3) 0.051(3) 0.015(2) 0.007(2) 0.004(2)
C9 0.043(2) 0.050(2) 0.063(3) 0.016(2) 0.014(2) -0.003(2)

loop_
_atom_type_symbol
_atom_type_description
_atom_type_scat_dispersion_real
_atom_type_scat_dispersion_imag
_atom_type_scat_source
C C 0.0033 0.0016 'International Tables Vol C Tables 4.2.6.8 and 6.1.1.4'
H H 0.0000 0.0000 'International Tables Vol C Tables 4.2.6.8 and 6.1.1.4'
N N 0.0061 0.0033 'International Tables Vol C Tables 4.2.6.8 and 6.1.1.4'
O O 0.0106 0.0060 'International Tables Vol C Tables 4.2.6.8 and 6.1.1.4'
S S 0.1246 0.1234 'International Tables Vol C Tables 4.2.6.8 and 6.1.1.4'
Cl Cl 0.1484 0.1585 'International Tables Vol C Tables 4.2.6.8 and 6.1.1.4'

loop_
_geom_angle_atom_site_label_1
_geom_angle_atom_site_label_2
_geom_angle_atom_site_label_3
_geom_angle
_geom_angle_site_symmetry_1
_geom_angle_site_symmetry_3
C3 S1 C2 104.0(2) . .
O4 Cl1 O3 108.6(3) . .
O4 Cl1 O1 111.4(3) . .
O3 Cl1 O1 108.2(2) . .
O4 Cl1 O2 110.4(3) . .
O3 Cl1 O2 108.5(2) . .
O1 Cl1 O2 109.6(2) . .
C6 N1 C7 109.6(3) . .
C6 N1 C1 112.7(3) . .
C7 N1 C1 114.2(3) . .
C5 N2 C4 112.6(3) . .
C5 N2 C9 107.0(3) . .
C4 N2 C9 111.7(3) . .
N1 C1 C2 111.4(3) . .
C1 C2 S1 111.8(3) . .
C4 C3 S1 117.5(3) . .
N2 C4 C3 115.7(3) . .
N2 C5 C6 112.5(3) . .
N1 C6 C5 110.3(3) . .
N1 C7 C8 114.6(3) . .
C9 C8 C7 116.8(3) 3_566 .
N2 C9 C8 115.5(3) . 3_566

loop_
_geom_bond_atom_site_label_1
_geom_bond_atom_site_label_2
_geom_bond_distance
_geom_bond_site_symmetry_2
S1 C3 1.804(4) .
S1 C2 1.814(4) .
Cl1 O4 1.383(4) .
Cl1 O3 1.408(3) .
Cl1 O1 1.411(3) .
Cl1 O2 1.421(3) .
N1 C6 1.495(5) .
N1 C7 1.508(5) .
N1 C1 1.508(5) .
N2 C5 1.473(5) .
N2 C4 1.476(5) .
N2 C9 1.478(5) .
C1 C2 1.519(6) .
C3 C4 1.529(5) .
C5 C6 1.508(6) .
C7 C8 1.513(6) .
C8 C9 1.510(5) 3_566
C9 C8 1.510(5) 3_566
